data_7126729
loop_
_publ_author_name
'Yuan, Hairui'
'Du, Yuanbo'
'Liu, Fengting'
'Guo, Lirong'
'Sun, Qianyu'
'Feng, Lei'
'Gao, Hongyin'

_publ_section_title
;
 Tandem approach to NOBIN analogues from arylhydroxylamines and
 diaryliodonium salts via [3,3]-sigmatropic rearrangement.
;
_journal_issue 59
_journal_name_full 'Chemical communications (Cambridge, England)'
_journal_page_first 8226
_journal_page_last 8229
_journal_paper_doi 10.1039/d0cc02919j
_journal_volume 56
_journal_year 2020
_chemical_formula_moiety 'C24 H16 F3 N O2'
_chemical_formula_sum 'C24 H16 F3 N O2'
_chemical_formula_weight 407.38
_space_group_crystal_system monoclinic
_space_group_IT_number 14
_space_group_name_Hall '-P 2yn'
_space_group_name_H-M_alt 'P 1 21/n 1'
_atom_sites_solution_hydrogens geom
_audit_creation_date 2018-10-16
_audit_creation_method
;
Olex2 1.2
(compiled 2018.04.26 svn.r3504 for OlexSys, GUI svn.r5492)
;
_audit_update_record
;
2020-03-09 deposited with the CCDC.	2020-06-10 downloaded from the CCDC.
;
_cell_angle_alpha 90
_cell_angle_beta 108.910(5)
_cell_angle_gamma 90
_cell_formula_units_Z 4
_cell_length_a 15.0044(8)
_cell_length_b 8.2203(3)
_cell_length_c 19.4734(10)
_cell_measurement_reflns_used 3629
_cell_measurement_temperature 298(2)
_cell_measurement_theta_max 76.4970
_cell_measurement_theta_min 4.7410
_cell_volume 2272.2(2)
_computing_cell_refinement 'CrystalClear-SM Expert 2.0 r7 (Rigaku, 2011)'
_computing_data_collection 'CrystalClear-SM Expert 2.0 r7 (Rigaku, 2011)'
_computing_data_reduction 'CrystalClear-SM Expert 2.0 r7 (Rigaku, 2011)'
_computing_molecular_graphics 'Olex2 (Dolomanov et al., 2009)'
_computing_publication_material 'Olex2 (Dolomanov et al., 2009)'
_computing_structure_refinement 'ShelXL (Sheldrick, 2015)'
_diffrn_ambient_temperature 298(2)
_diffrn_detector CCD
_diffrn_detector_area_resol_mean 28.5714
_diffrn_detector_type 'Rigaku Saturn724+'
_diffrn_measured_fraction_theta_full 0.978
_diffrn_measured_fraction_theta_max 0.992
_diffrn_measurement_details
;
List of Runs (angles in degrees, time in seconds):

  # Type    Start    End  Width  t~exp~   \w     \q     \k     \f   Frames
#--------------------------------------------------------------------------
  1  \w    -48.00  26.00   1.00    0.70    --  -48.45  15.00  44.00   74
  2  \w   -123.00 -38.00   1.00    0.70    --  -48.45 -15.00-126.00   85
  3  \w     55.00  81.00   1.00    0.70    --   48.45  15.00  44.00   26
  4  \w    -19.00   7.00   1.00    0.70    --   48.45 -15.00-126.00   26
  5  \w    -80.00 -55.00   1.00    6.00    --  -86.25  15.00  44.00   25
  6  \w   -142.00-101.00   1.00    6.00    --  -86.25 -15.00-126.00   41
  7  \w     97.00 176.00   1.00    6.00    --  107.75  15.00  44.00   79
  8  \w     34.00 108.00   1.00    6.00    --  107.75 -15.00-126.00   74
  9  \w    -24.00  61.00   1.00    0.70    --   48.45 -37.00 120.00   85
 10  \w     35.00 120.00   1.00    6.00    --  107.75 -37.00-150.00   85
 11  \w     35.00 117.00   1.00    6.00    --  107.75-125.00-120.00   82
 12  \w     49.00 108.00   1.00    6.00    --  107.75 -99.00   0.00   59
 13  \w     35.00 109.00   1.00    6.00    --  107.75 -99.00-120.00   74
;
_diffrn_measurement_device 'AFC12 (Right): Kappa 3 circle'
_diffrn_measurement_device_type 'Rigaku Saturn724+ (2x2 bin mode)'
_diffrn_measurement_method 'profile data from \w-scans'
_diffrn_measurement_specimen_support 'Mitegen 50um'
_diffrn_orient_matrix_type 'CrysAlisPro convention (1999,Acta A55,543-557)'
_diffrn_orient_matrix_UB_11 0.0003964000
_diffrn_orient_matrix_UB_12 0.0281041000
_diffrn_orient_matrix_UB_13 0.0783227000
_diffrn_orient_matrix_UB_21 -0.1076527000
_diffrn_orient_matrix_UB_22 -0.0237017000
_diffrn_orient_matrix_UB_23 -0.0251212000
_diffrn_orient_matrix_UB_31 0.0140803000
_diffrn_orient_matrix_UB_32 -0.1836957000
_diffrn_orient_matrix_UB_33 0.0152125000
_diffrn_radiation_collimation 0.3
_diffrn_radiation_monochromator Confocal
_diffrn_radiation_probe x-ray
_diffrn_radiation_type CuK\a
_diffrn_radiation_wavelength 1.54184
_diffrn_reflns_av_R_equivalents 0.0627
_diffrn_reflns_av_unetI/netI 0.0577
_diffrn_reflns_Laue_measured_fraction_full 0.978
_diffrn_reflns_Laue_measured_fraction_max 0.992
_diffrn_reflns_limit_h_max 17
_diffrn_reflns_limit_h_min -17
_diffrn_reflns_limit_k_max 3
_diffrn_reflns_limit_k_min -9
_diffrn_reflns_limit_l_max 23
_diffrn_reflns_limit_l_min -23
_diffrn_reflns_number 12336
_diffrn_reflns_point_group_measured_fraction_full 0.978
_diffrn_reflns_point_group_measured_fraction_max 0.992
_diffrn_reflns_theta_full 67.684
_diffrn_reflns_theta_max 67.059
_diffrn_reflns_theta_min 3.257
_diffrn_source 'Rotating Anode'
_diffrn_source_current 24.0
_diffrn_source_power 1.2
_diffrn_source_target Mo
_diffrn_source_type 'Rotating Anode'
_diffrn_source_voltage 50.0
_exptl_absorpt_coefficient_mu 0.782
_exptl_absorpt_correction_T_max 1.00000
_exptl_absorpt_correction_T_min 0.87650
_exptl_absorpt_correction_type multi-scan
_exptl_absorpt_process_details
;
CrysAlisPro 1.171.39.46 (Rigaku Oxford Diffraction, 2018)
Empirical absorption correction using spherical harmonics,
 implemented in SCALE3 ABSPACK scaling algorithm.
;
_exptl_crystal_colour 'clear light colourless'
_exptl_crystal_colour_lustre clear
_exptl_crystal_colour_modifier light
_exptl_crystal_colour_primary colourless
_exptl_crystal_density_diffrn 1.191
_exptl_crystal_description block
_exptl_crystal_F_000 840
_exptl_crystal_size_max 0.05
_exptl_crystal_size_mid 0.03
_exptl_crystal_size_min 0.01
_refine_diff_density_max 0.610
_refine_diff_density_min -0.321
_refine_diff_density_rms 0.050
_refine_ls_extinction_method none
_refine_ls_goodness_of_fit_ref 1.055
_refine_ls_hydrogen_treatment constr
_refine_ls_matrix_type full
_refine_ls_number_parameters 272
_refine_ls_number_reflns 4025
_refine_ls_number_restraints 0
_refine_ls_restrained_S_all 1.055
_refine_ls_R_factor_all 0.0843
_refine_ls_R_factor_gt 0.0666
_refine_ls_shift/su_max 0.001
_refine_ls_shift/su_mean 0.000
_refine_ls_structure_factor_coef Fsqd
_refine_ls_weighting_details 'w=1/[\s^2^(Fo^2^)+(0.1121P)^2^+0.7710P] where P=(Fo^2^+2Fc^2^)/3'
_refine_ls_weighting_scheme calc
_refine_ls_wR_factor_gt 0.1903
_refine_ls_wR_factor_ref 0.2101
_reflns_Friedel_coverage 0.000
_reflns_number_gt 2986
_reflns_number_total 4025
_reflns_threshold_expression 'I > 2\s(I)'
_cod_data_source_file d0cc02919j2.cif
_cod_data_source_block 181016a_sq_s
_cod_depositor_comments 'Adding full bibliography for 7126729--7126730.cif.'
_cod_database_code 7126729
_shelxl_version_number 2013-4
_chemical_oxdiff_formula CNOF
_shelx_space_group_comment
;
The symmetry employed for this shelxl refinement is uniquely defined
by the following loop, which should always be used as a source of
symmetry information in preference to the above space-group names.
They are only intended as comments.
;
_reflns_odcompleteness_completeness 99.18
_reflns_odcompleteness_iscentric 1
_reflns_odcompleteness_theta 66.97
_olex2_refinement_description
;
1. Fixed Uiso
 At 1.2 times of:
  All C(H) groups, All N(H) groups
 At 1.5 times of:
  All O(H) groups
2.a Aromatic/amide H refined with riding coordinates:
 N1(H1A), C23(H23), C4(H4), C20(H20), C17(H17), C8(H8), C1(H1B), C3(H3),
 C13(H13), C21(H21), C2(H2), C7(H7), C14(H14), C16(H16), C15(H15)
2.b Idealised tetrahedral OH refined as rotating group:
 O1(H1)
;
_olex2_submission_special_instructions 'No special instructions were received'
_oxdiff_exptl_absorpt_empirical_details
;
Empirical correction (ABSPACK) includes:
- Absorption correction using spherical harmonics
- Frame scaling
;
_oxdiff_exptl_absorpt_empirical_full_max 1.272
_oxdiff_exptl_absorpt_empirical_full_min 0.642

loop_
_space_group_symop_operation_xyz
'x, y, z'
'-x+1/2, y+1/2, -z+1/2'
'-x, -y, -z'
'x-1/2, -y-1/2, z-1/2'

loop_
_atom_site_label
_atom_site_type_symbol
_atom_site_fract_x
_atom_site_fract_y
_atom_site_fract_z
_atom_site_U_iso_or_equiv
_atom_site_adp_type
_atom_site_occupancy
_atom_site_site_symmetry_order
_atom_site_calc_flag
_atom_site_refinement_flags_posn
_atom_site_refinement_flags_adp
_atom_site_refinement_flags_occupancy
_atom_site_disorder_assembly
_atom_site_disorder_group
O1 O 0.53369(14) 0.2214(2) 0.63131(10) 0.0551(5) Uani 1 1 d . . . . .
H1 H 0.5101 0.1305 0.6277 0.083 Uiso 1 1 calc GR . . . .
O2 O 0.46179(14) 0.9184(2) 0.60765(11) 0.0608(5) Uani 1 1 d . . . . .
N1 N 0.44757(15) 0.6911(2) 0.54182(11) 0.0483(5) Uani 1 1 d . . . . .
H1A H 0.4095 0.6239 0.5129 0.058 Uiso 1 1 calc R . . . .
C10 C 0.57820(16) 0.5513(3) 0.63159(12) 0.0401(5) Uani 1 1 d . . . . .
C5 C 0.67740(17) 0.5204(3) 0.66067(13) 0.0426(5) Uani 1 1 d . . . . .
C18 C 0.51302(17) 0.4858(3) 0.66866(13) 0.0432(5) Uani 1 1 d . . . . .
C11 C 0.41338(18) 0.8311(3) 0.55775(13) 0.0454(6) Uani 1 1 d . . . . .
C9 C 0.54499(18) 0.6490(3) 0.57110(13) 0.0456(6) Uani 1 1 d . . . . .
C12 C 0.31487(19) 0.8759(3) 0.51461(14) 0.0491(6) Uani 1 1 d . . . . .
C19 C 0.49201(17) 0.3206(3) 0.66764(14) 0.0451(6) Uani 1 1 d . . . . .
C23 C 0.47215(18) 0.5902(3) 0.70570(14) 0.0485(6) Uani 1 1 d . . . . .
H23 H 0.4858 0.7007 0.7070 0.058 Uiso 1 1 calc R . . . .
C6 C 0.73868(18) 0.5887(3) 0.62617(14) 0.0488(6) Uani 1 1 d . . . . .
C4 C 0.71784(19) 0.4304(3) 0.72527(15) 0.0517(6) Uani 1 1 d . . . . .
H4 H 0.6790 0.3835 0.7485 0.062 Uiso 1 1 calc R . . . .
F1 F 0.3417(3) 0.7860(4) 0.7450(2) 0.1625(17) Uani 1 1 d . . . . .
C22 C 0.4115(2) 0.5336(4) 0.74073(16) 0.0579(7) Uani 1 1 d . . . . .
C20 C 0.4314(2) 0.2635(3) 0.70264(17) 0.0594(7) Uani 1 1 d . . . . .
H20 H 0.4173 0.1531 0.7012 0.071 Uiso 1 1 calc R . . . .
C17 C 0.2605(2) 0.9570(4) 0.54924(17) 0.0623(7) Uani 1 1 d . . . . .
H17 H 0.2855 0.9802 0.5985 0.075 Uiso 1 1 calc R . . . .
C8 C 0.6068(2) 0.7149(3) 0.53706(15) 0.0580(7) Uani 1 1 d . . . . .
H8 H 0.5830 0.7799 0.4961 0.070 Uiso 1 1 calc R . . . .
C1 C 0.8369(2) 0.5640(4) 0.65677(18) 0.0599(7) Uani 1 1 d . . . . .
H1B H 0.8772 0.6067 0.6338 0.072 Uiso 1 1 calc R . . . .
C3 C 0.8129(2) 0.4117(3) 0.75371(18) 0.0628(8) Uani 1 1 d . . . . .
H3 H 0.8382 0.3536 0.7966 0.075 Uiso 1 1 calc R . . . .
C13 C 0.2779(2) 0.8438(4) 0.44084(16) 0.0614(7) Uani 1 1 d . . . . .
H13 H 0.3140 0.7897 0.4172 0.074 Uiso 1 1 calc R . . . .
C21 C 0.3917(2) 0.3687(4) 0.73954(19) 0.0641(8) Uani 1 1 d . . . . .
H21 H 0.3518 0.3292 0.7636 0.077 Uiso 1 1 calc R . . . .
C2 C 0.8731(2) 0.4786(4) 0.71934(19) 0.0653(8) Uani 1 1 d . . . . .
H2 H 0.9379 0.4645 0.7394 0.078 Uiso 1 1 calc R . . . .
C7 C 0.7003(2) 0.6844(4) 0.56354(16) 0.0621(7) Uani 1 1 d . . . . .
H7 H 0.7399 0.7272 0.5400 0.075 Uiso 1 1 calc R . . . .
F2 F 0.2970(3) 0.5977(4) 0.7941(3) 0.181(2) Uani 1 1 d . . . . .
C24 C 0.3681(3) 0.6498(5) 0.7781(2) 0.0784(10) Uani 1 1 d . . . . .
C14 C 0.1872(3) 0.8924(4) 0.4026(2) 0.0788(10) Uani 1 1 d . . . . .
H14 H 0.1625 0.8719 0.3530 0.095 Uiso 1 1 calc R . . . .
F3 F 0.4255(3) 0.7003(7) 0.8401(2) 0.217(3) Uani 1 1 d . . . . .
C16 C 0.1696(2) 1.0034(5) 0.5110(2) 0.0797(10) Uani 1 1 d . . . . .
H16 H 0.1330 1.0562 0.5346 0.096 Uiso 1 1 calc R . . . .
C15 C 0.1332(2) 0.9711(5) 0.4376(2) 0.0851(11) Uani 1 1 d . . . . .
H15 H 0.0719 1.0025 0.4117 0.102 Uiso 1 1 calc R . . . .

loop_
_atom_site_aniso_label
_atom_site_aniso_U_11
_atom_site_aniso_U_22
_atom_site_aniso_U_33
_atom_site_aniso_U_23
_atom_site_aniso_U_13
_atom_site_aniso_U_12
O1 0.0687(12) 0.0349(8) 0.0633(11) -0.0057(8) 0.0237(9) -0.0061(8)
O2 0.0651(12) 0.0380(9) 0.0689(12) -0.0142(9) 0.0073(9) -0.0054(8)
N1 0.0519(12) 0.0325(9) 0.0518(11) -0.0041(8) 0.0046(9) -0.0014(8)
C10 0.0466(12) 0.0281(10) 0.0446(12) -0.0026(9) 0.0136(10) -0.0006(9)
C5 0.0488(13) 0.0313(10) 0.0472(13) -0.0015(10) 0.0148(10) -0.0022(9)
C18 0.0455(12) 0.0339(11) 0.0476(13) -0.0005(10) 0.0115(10) -0.0031(9)
C11 0.0543(14) 0.0310(11) 0.0485(13) -0.0008(10) 0.0135(11) -0.0037(10)
C9 0.0523(14) 0.0346(11) 0.0479(13) -0.0023(10) 0.0136(10) -0.0018(10)
C12 0.0562(14) 0.0346(11) 0.0537(14) -0.0007(10) 0.0137(11) -0.0018(10)
C19 0.0458(13) 0.0371(11) 0.0506(13) -0.0014(10) 0.0130(10) -0.0019(10)
C23 0.0525(14) 0.0378(12) 0.0568(14) -0.0002(11) 0.0200(11) 0.0002(10)
C6 0.0492(13) 0.0434(13) 0.0554(14) -0.0016(11) 0.0190(11) -0.0035(10)
C4 0.0575(15) 0.0405(12) 0.0554(15) 0.0069(11) 0.0159(12) -0.0016(11)
F1 0.248(4) 0.110(2) 0.193(3) 0.042(2) 0.160(3) 0.091(3)
C22 0.0530(15) 0.0596(16) 0.0658(17) 0.0034(13) 0.0258(13) 0.0056(12)
C20 0.0547(15) 0.0421(13) 0.082(2) 0.0036(13) 0.0229(14) -0.0095(11)
C17 0.0651(17) 0.0607(16) 0.0624(17) -0.0045(13) 0.0226(14) 0.0021(13)
C8 0.0666(17) 0.0532(15) 0.0517(15) 0.0121(12) 0.0157(13) -0.0034(13)
C1 0.0512(15) 0.0560(15) 0.0775(19) 0.0012(14) 0.0276(14) -0.0031(12)
C3 0.0578(16) 0.0501(15) 0.0712(18) 0.0092(13) 0.0081(14) 0.0028(12)
C13 0.0643(17) 0.0527(15) 0.0596(16) -0.0046(13) 0.0096(13) 0.0072(13)
C21 0.0552(16) 0.0643(17) 0.081(2) 0.0110(15) 0.0328(14) -0.0042(13)
C2 0.0485(15) 0.0535(16) 0.086(2) 0.0045(15) 0.0112(14) 0.0028(12)
C7 0.0650(17) 0.0669(18) 0.0607(16) 0.0134(14) 0.0290(14) -0.0055(14)
F2 0.199(4) 0.128(2) 0.306(5) -0.020(3) 0.208(4) -0.003(2)
C24 0.084(2) 0.081(2) 0.086(2) 0.0013(19) 0.050(2) 0.0125(19)
C14 0.074(2) 0.073(2) 0.071(2) -0.0080(17) -0.0021(16) 0.0092(17)
F3 0.162(3) 0.306(6) 0.158(3) -0.122(4) 0.016(3) 0.106(4)
C16 0.0643(19) 0.082(2) 0.098(3) -0.001(2) 0.0331(19) 0.0142(17)
C15 0.0536(18) 0.085(2) 0.103(3) 0.000(2) 0.0073(18) 0.0084(17)

loop_
_atom_type_symbol
_atom_type_description
_atom_type_scat_dispersion_real
_atom_type_scat_dispersion_imag
_atom_type_scat_source
C C 0.0181 0.0091 'International Tables Vol C Tables 4.2.6.8 and 6.1.1.4'
H H 0.0000 0.0000 'International Tables Vol C Tables 4.2.6.8 and 6.1.1.4'
F F 0.0727 0.0534 'International Tables Vol C Tables 4.2.6.8 and 6.1.1.4'
N N 0.0311 0.0180 'International Tables Vol C Tables 4.2.6.8 and 6.1.1.4'
O O 0.0492 0.0322 'International Tables Vol C Tables 4.2.6.8 and 6.1.1.4'

loop_
_geom_angle_atom_site_label_1
_geom_angle_atom_site_label_2
_geom_angle_atom_site_label_3
_geom_angle
_geom_angle_site_symmetry_1
_geom_angle_site_symmetry_3
_geom_angle_publ_flag
C19 O1 H1 109.5 . . ?
C11 N1 H1A 118.8 . . ?
C11 N1 C9 122.4(2) . . ?
C9 N1 H1A 118.8 . . ?
C5 C10 C18 120.3(2) . . ?
C9 C10 C5 118.8(2) . . ?
C9 C10 C18 120.8(2) . . ?
C6 C5 C10 119.5(2) . . ?
C4 C5 C10 122.3(2) . . ?
C4 C5 C6 118.1(2) . . ?
C19 C18 C10 121.7(2) . . ?
C23 C18 C10 119.9(2) . . ?
C23 C18 C19 118.4(2) . . ?
O2 C11 N1 120.7(2) . . ?
O2 C11 C12 121.5(2) . . ?
N1 C11 C12 117.9(2) . . ?
C10 C9 N1 121.5(2) . . ?
C10 C9 C8 121.0(2) . . ?
C8 C9 N1 117.5(2) . . ?
C17 C12 C11 118.5(2) . . ?
C17 C12 C13 119.6(3) . . ?
C13 C12 C11 121.8(2) . . ?
O1 C19 C18 116.9(2) . . ?
O1 C19 C20 122.7(2) . . ?
C20 C19 C18 120.4(2) . . ?
C18 C23 H23 119.3 . . ?
C22 C23 C18 121.4(2) . . ?
C22 C23 H23 119.3 . . ?
C1 C6 C5 119.4(2) . . ?
C7 C6 C5 119.0(2) . . ?
C7 C6 C1 121.5(2) . . ?
C5 C4 H4 119.6 . . ?
C3 C4 C5 120.8(3) . . ?
C3 C4 H4 119.6 . . ?
C23 C22 C21 119.5(3) . . ?
C23 C22 C24 119.5(3) . . ?
C21 C22 C24 121.1(3) . . ?
C19 C20 H20 119.7 . . ?
C21 C20 C19 120.6(2) . . ?
C21 C20 H20 119.7 . . ?
C12 C17 H17 119.8 . . ?
C16 C17 C12 120.4(3) . . ?
C16 C17 H17 119.8 . . ?
C9 C8 H8 119.7 . . ?
C7 C8 C9 120.5(2) . . ?
C7 C8 H8 119.7 . . ?
C6 C1 H1B 119.6 . . ?
C2 C1 C6 120.8(3) . . ?
C2 C1 H1B 119.6 . . ?
C4 C3 H3 119.5 . . ?
C4 C3 C2 121.0(3) . . ?
C2 C3 H3 119.5 . . ?
C12 C13 H13 120.1 . . ?
C14 C13 C12 119.8(3) . . ?
C14 C13 H13 120.1 . . ?
C22 C21 H21 120.1 . . ?
C20 C21 C22 119.8(3) . . ?
C20 C21 H21 120.1 . . ?
C1 C2 C3 120.0(3) . . ?
C1 C2 H2 120.0 . . ?
C3 C2 H2 120.0 . . ?
C6 C7 H7 119.5 . . ?
C8 C7 C6 121.1(3) . . ?
C8 C7 H7 119.5 . . ?
F1 C24 C22 115.5(3) . . ?
F1 C24 F3 101.0(4) . . ?
F2 C24 F1 105.5(4) . . ?
F2 C24 C22 116.2(4) . . ?
F2 C24 F3 103.4(4) . . ?
F3 C24 C22 113.6(3) . . ?
C13 C14 H14 119.9 . . ?
C15 C14 C13 120.3(3) . . ?
C15 C14 H14 119.9 . . ?
C17 C16 H16 120.1 . . ?
C17 C16 C15 119.8(3) . . ?
C15 C16 H16 120.1 . . ?
C14 C15 C16 120.2(3) . . ?
C14 C15 H15 119.9 . . ?
C16 C15 H15 119.9 . . ?

loop_
_geom_bond_atom_site_label_1
_geom_bond_atom_site_label_2
_geom_bond_distance
_geom_bond_site_symmetry_2
_geom_bond_publ_flag
O1 H1 0.8200 . ?
O1 C19 1.358(3) . ?
O2 C11 1.237(3) . ?
N1 H1A 0.8600 . ?
N1 C11 1.337(3) . ?
N1 C9 1.429(3) . ?
C10 C5 1.433(3) . ?
C10 C18 1.492(3) . ?
C10 C9 1.378(3) . ?
C5 C6 1.418(4) . ?
C5 C4 1.415(3) . ?
C18 C19 1.392(3) . ?
C18 C23 1.386(4) . ?
C11 C12 1.490(4) . ?
C9 C8 1.411(4) . ?
C12 C17 1.386(4) . ?
C12 C13 1.387(4) . ?
C19 C20 1.383(4) . ?
C23 H23 0.9300 . ?
C23 C22 1.383(4) . ?
C6 C1 1.414(4) . ?
C6 C7 1.408(4) . ?
C4 H4 0.9300 . ?
C4 C3 1.361(4) . ?
F1 C24 1.288(5) . ?
C22 C21 1.387(4) . ?
C22 C24 1.473(5) . ?
C20 H20 0.9300 . ?
C20 C21 1.377(4) . ?
C17 H17 0.9300 . ?
C17 C16 1.379(5) . ?
C8 H8 0.9300 . ?
C8 C7 1.353(4) . ?
C1 H1B 0.9300 . ?
C1 C2 1.358(4) . ?
C3 H3 0.9300 . ?
C3 C2 1.400(5) . ?
C13 H13 0.9300 . ?
C13 C14 1.382(5) . ?
C21 H21 0.9300 . ?
C2 H2 0.9300 . ?
C7 H7 0.9300 . ?
F2 C24 1.280(5) . ?
C24 F3 1.303(5) . ?
C14 H14 0.9300 . ?
C14 C15 1.377(6) . ?
C16 H16 0.9300 . ?
C16 C15 1.381(6) . ?
C15 H15 0.9300 . ?
